data_7119054
loop_
_publ_author_name
'Daniel Fink'
'Bernhard Weibert'
'Rainer F. Winter'

_publ_section_title
;
 Redox-active tetraruthenium metallacycles: reversible release of up to
 eight electrons resulting in strong electrochromism
;
_journal_name_full Chem.Commun.
_journal_page_first 6103
_journal_volume 52
_journal_year 2016
_chemical_formula_moiety 'C140 H218 N2 O16 P8 Ru4, 8(C H2 Cl2)'
_chemical_formula_sum 'C148 H234 Cl16 N2 O16 P8 Ru4'
_chemical_formula_weight 3516.60
_space_group_crystal_system triclinic
_space_group_IT_number 2
_space_group_name_Hall '-P 1'
_space_group_name_H-M_alt 'P -1'
_atom_sites_solution_hydrogens geom
_atom_sites_solution_primary direct
_audit_creation_method SHELXL-2014/7
_audit_update_record
;
2016-01-28 deposited with the CCDC.
2016-03-29 downloaded from the CCDC.
;
_cell_angle_alpha 94.410(12)
_cell_angle_beta 99.289(12)
_cell_angle_gamma 107.587(12)
_cell_formula_units_Z 1
_cell_length_a 11.6168(19)
_cell_length_b 16.816(2)
_cell_length_c 23.594(4)
_cell_measurement_reflns_used 20819
_cell_measurement_temperature 100(2)
_cell_measurement_theta_max 24.74
_cell_measurement_theta_min 1.45
_cell_volume 4297.1(12)
_computing_cell_refinement 'STOE X-AREA'
_computing_data_collection 'STOE X-AREA'
_computing_data_reduction 'STOE X-RED'
_computing_structure_refinement 'SHELXL-2014/7 (Sheldrick, 2014)'
_diffrn_ambient_temperature 100(2)
_diffrn_detector_area_resol_mean 6.67
_diffrn_measured_fraction_theta_full 0.999
_diffrn_measured_fraction_theta_max 0.988
_diffrn_measurement_device_type 'STOE IPDS 2T'
_diffrn_measurement_method 'rotation method'
_diffrn_radiation_type MoK\a
_diffrn_radiation_wavelength 0.71073
_diffrn_reflns_av_R_equivalents 0.2398
_diffrn_reflns_av_unetI/netI 0.1809
_diffrn_reflns_Laue_measured_fraction_full 0.999
_diffrn_reflns_Laue_measured_fraction_max 0.988
_diffrn_reflns_limit_h_max 14
_diffrn_reflns_limit_h_min -14
_diffrn_reflns_limit_k_max 19
_diffrn_reflns_limit_k_min -20
_diffrn_reflns_limit_l_max 29
_diffrn_reflns_limit_l_min -29
_diffrn_reflns_number 58713
_diffrn_reflns_point_group_measured_fraction_full 0.999
_diffrn_reflns_point_group_measured_fraction_max 0.988
_diffrn_reflns_theta_full 25.242
_diffrn_reflns_theta_max 26.028
_diffrn_reflns_theta_min 1.651
_exptl_absorpt_coefficient_mu 0.724
_exptl_absorpt_correction_T_max 0.9823
_exptl_absorpt_correction_T_min 0.8354
_exptl_absorpt_correction_type integration
_exptl_absorpt_process_details 'STOE X-RED32'
_exptl_crystal_colour yellow
_exptl_crystal_density_diffrn 1.359
_exptl_crystal_description plate
_exptl_crystal_F_000 1832
_exptl_crystal_size_max 0.400
_exptl_crystal_size_mid 0.267
_exptl_crystal_size_min 0.100
_refine_diff_density_max 1.056
_refine_diff_density_min -1.347
_refine_diff_density_rms 0.154
_refine_ls_extinction_coef .
_refine_ls_extinction_method none
_refine_ls_goodness_of_fit_ref 0.981
_refine_ls_hydrogen_treatment constr
_refine_ls_matrix_type full
_refine_ls_number_parameters 900
_refine_ls_number_reflns 16746
_refine_ls_number_restraints 0
_refine_ls_restrained_S_all 0.981
_refine_ls_R_factor_all 0.1538
_refine_ls_R_factor_gt 0.0951
_refine_ls_shift/su_max 5.603
_refine_ls_shift/su_mean 0.074
_refine_ls_structure_factor_coef Fsqd
_refine_ls_weighting_details 'w=1/[\s^2^(Fo^2^)+(0.1375P)^2^] where P=(Fo^2^+2Fc^2^)/3'
_refine_ls_weighting_scheme calc
_refine_ls_wR_factor_gt 0.2303
_refine_ls_wR_factor_ref 0.2646
_reflns_Friedel_coverage 0.000
_reflns_Friedel_fraction_full .
_reflns_Friedel_fraction_max .
_reflns_number_gt 9590
_reflns_number_total 16746
_reflns_threshold_expression 'I > 2\s(I)'
_cod_data_source_file c6cc00936k2.cif
_cod_data_source_block added_by_encifer_1
_cod_original_cell_volume 4297.0(12)
_cod_database_code 7119054
_shelx_shelxl_version_number 2014/7
_shelx_space_group_comment
;
The symmetry employed for this shelxl refinement is uniquely defined
by the following loop, which should always be used as a source of
symmetry information in preference to the above space-group names.
They are only intended as comments.
;

loop_
_space_group_symop_id
_space_group_symop_operation_xyz
1 'x, y, z'
2 '-x, -y, -z'

loop_
_atom_site_label
_atom_site_type_symbol
_atom_site_fract_x
_atom_site_fract_y
_atom_site_fract_z
_atom_site_U_iso_or_equiv
_atom_site_adp_type
_atom_site_occupancy
_atom_site_site_symmetry_order
_atom_site_calc_flag
_atom_site_refinement_flags_posn
_atom_site_refinement_flags_adp
_atom_site_refinement_flags_occupancy
_atom_site_disorder_assembly
_atom_site_disorder_group
Ru1 Ru 0.44531(6) 0.69943(4) 0.23767(3) 0.02912(18) Uani 1 1 d . . . . .
Ru2 Ru -0.10481(6) 0.21045(4) 0.32734(3) 0.03075(19) Uani 1 1 d . . . . .
N1 N -0.1552(6) 0.4312(5) 0.0731(3) 0.0365(16) Uani 1 1 d . . . . .
O1 O 0.6115(6) 0.8379(4) 0.1895(3) 0.0415(14) Uani 1 1 d . . . . .
O2 O 0.2991(5) 0.5945(4) 0.2595(2) 0.0335(13) Uani 1 1 d . . . . .
O3 O 0.2796(5) 0.6174(3) 0.1688(2) 0.0322(12) Uani 1 1 d . . . . .
O4 O -0.2848(5) 0.0583(4) 0.3548(3) 0.0426(15) Uani 1 1 d . . . . .
O5 O 0.0180(5) 0.3200(4) 0.2991(2) 0.0362(13) Uani 1 1 d . . . . .
O6 O -0.1670(5) 0.2654(4) 0.2457(2) 0.0358(13) Uani 1 1 d . . . . .
O7 O -0.1534(7) 0.7087(4) -0.0442(3) 0.0531(17) Uani 1 1 d . . . . .
O8 O -0.4197(7) 0.1001(4) -0.0263(3) 0.0587(19) Uani 1 1 d . . . . .
P1 P 0.33071(19) 0.79203(14) 0.25844(9) 0.0330(5) Uani 1 1 d . . . . .
P2 P 0.5570(2) 0.60478(15) 0.21657(10) 0.0368(5) Uani 1 1 d . . . . .
P3 P -0.1894(2) 0.29942(15) 0.38113(10) 0.0388(5) Uani 1 1 d . . . . .
P4 P -0.0352(2) 0.11930(15) 0.26783(10) 0.0372(5) Uani 1 1 d . . . . .
Cl1 Cl -0.0655(7) 0.0574(4) -0.0629(3) 0.147(2) Uani 1 1 d . . . . .
Cl2 Cl 0.1746(6) 0.1329(3) -0.0917(2) 0.1280(18) Uani 1 1 d . . . . .
Cl3 Cl -0.5596(4) 0.0832(3) 0.1257(2) 0.1016(13) Uani 1 1 d . . . . .
Cl4 Cl -0.5382(4) 0.2585(3) 0.1428(2) 0.0953(12) Uani 1 1 d . . . . .
Cl5 Cl 0.2825(5) -0.0581(4) 0.4851(2) 0.1209(17) Uani 1 1 d . . . . .
Cl6 Cl 0.3912(4) 0.0937(3) 0.4371(3) 0.1218(17) Uani 1 1 d . . . . .
Cl7 Cl 0.4269(9) 0.3792(6) 0.4242(5) 0.235(4) Uani 1 1 d . . . . .
Cl8 Cl 0.3603(12) 0.5323(9) 0.4336(7) 0.300(6) Uani 1 1 d . . . . .
C1 C 0.0106(8) 0.2065(5) 0.4004(4) 0.0370(19) Uani 1 1 d . . . . .
H1 H 0.0858 0.2519 0.4077 0.044 Uiso 1 1 calc R U . . .
C2 C 0.0049(8) 0.1546(5) 0.4404(4) 0.039(2) Uani 1 1 d . . . . .
H2 H -0.0637 0.1045 0.4334 0.047 Uiso 1 1 calc R U . . .
C3 C 0.0965(8) 0.1681(6) 0.4953(4) 0.039(2) Uani 1 1 d . . . . .
C4 C 0.0683(9) 0.1153(6) 0.5375(4) 0.049(2) Uani 1 1 d . . . . .
H4 H -0.0066 0.0697 0.5297 0.059 Uiso 1 1 calc R U . . .
C5 C 0.1469(8) 0.1280(6) 0.5901(4) 0.043(2) Uani 1 1 d . . . . .
H5 H 0.1246 0.0906 0.6176 0.051 Uiso 1 1 calc R U . . .
C6 C 0.2571(8) 0.1931(5) 0.6042(4) 0.0345(18) Uani 1 1 d . . . . .
C7 C 0.2898(10) 0.2429(7) 0.5619(4) 0.060(3) Uani 1 1 d . . . . .
H7 H 0.3671 0.2862 0.5695 0.072 Uiso 1 1 calc R U . . .
C8 C 0.2114(9) 0.2311(7) 0.5081(4) 0.056(3) Uani 1 1 d . . . . .
H8 H 0.2366 0.2663 0.4797 0.067 Uiso 1 1 calc R U . . .
C9 C 0.6667(7) 0.7938(5) 0.3369(3) 0.0329(18) Uani 1 1 d . . . . .
H9 H 0.7010 0.8299 0.3106 0.040 Uiso 1 1 calc R U . . .
C10 C 0.5551(7) 0.7372(5) 0.3163(4) 0.0325(17) Uani 1 1 d . . . . .
H10 H 0.5201 0.7083 0.3456 0.039 Uiso 1 1 calc R U . . .
C11 C 0.5458(7) 0.7812(6) 0.2088(4) 0.036(2) Uani 1 1 d . . . . .
C12 C 0.2474(8) 0.8205(6) 0.1924(4) 0.044(2) Uani 1 1 d . . . . .
H12 H 0.2182 0.8676 0.2058 0.053 Uiso 1 1 calc R U . . .
C13 C 0.1343(8) 0.7503(6) 0.1596(4) 0.046(2) Uani 1 1 d . . . . .
H13A H 0.0956 0.7706 0.1262 0.070 Uiso 1 1 calc R U . . .
H13B H 0.0757 0.7326 0.1853 0.070 Uiso 1 1 calc R U . . .
H13C H 0.1588 0.7023 0.1462 0.070 Uiso 1 1 calc R U . . .
C14 C 0.3355(9) 0.8548(7) 0.1508(4) 0.053(3) Uani 1 1 d . . . . .
H14A H 0.3632 0.8097 0.1351 0.079 Uiso 1 1 calc R U . . .
H14B H 0.4069 0.9011 0.1721 0.079 Uiso 1 1 calc R U . . .
H14C H 0.2922 0.8754 0.1190 0.079 Uiso 1 1 calc R U . . .
C15 C 0.4308(8) 0.8973(6) 0.2986(4) 0.044(2) Uani 1 1 d . . . . .
H15 H 0.5115 0.9092 0.2857 0.053 Uiso 1 1 calc R U . . .
C16 C 0.3850(9) 0.9727(6) 0.2864(5) 0.050(2) Uani 1 1 d . . . . .
H16A H 0.3088 0.9662 0.3010 0.075 Uiso 1 1 calc R U . . .
H16B H 0.3693 0.9748 0.2446 0.075 Uiso 1 1 calc R U . . .
H16C H 0.4479 1.0250 0.3059 0.075 Uiso 1 1 calc R U . . .
C17 C 0.4582(9) 0.8945(6) 0.3635(4) 0.047(2) Uani 1 1 d . . . . .
H17A H 0.5267 0.9446 0.3821 0.071 Uiso 1 1 calc R U . . .
H17B H 0.4805 0.8439 0.3707 0.071 Uiso 1 1 calc R U . . .
H17C H 0.3850 0.8931 0.3796 0.071 Uiso 1 1 calc R U . . .
C18 C 0.2048(8) 0.7457(6) 0.2970(4) 0.044(2) Uani 1 1 d . . . . .
H18 H 0.1480 0.6955 0.2700 0.053 Uiso 1 1 calc R U . . .
C19 C 0.1247(9) 0.8014(7) 0.3087(5) 0.057(3) Uani 1 1 d . . . . .
H19A H 0.0606 0.7714 0.3289 0.086 Uiso 1 1 calc R U . . .
H19B H 0.0863 0.8139 0.2718 0.086 Uiso 1 1 calc R U . . .
H19C H 0.1765 0.8540 0.3329 0.086 Uiso 1 1 calc R U . . .
C20 C 0.2432(9) 0.7111(7) 0.3533(4) 0.049(2) Uani 1 1 d . . . . .
H20A H 0.2802 0.7577 0.3850 0.074 Uiso 1 1 calc R U . . .
H20B H 0.3032 0.6824 0.3476 0.074 Uiso 1 1 calc R U . . .
H20C H 0.1704 0.6711 0.3630 0.074 Uiso 1 1 calc R U . . .
C21 C 0.5072(8) 0.5574(6) 0.1396(4) 0.045(2) Uani 1 1 d . . . . .
H21 H 0.4183 0.5241 0.1354 0.054 Uiso 1 1 calc R U . . .
C22 C 0.5101(9) 0.6215(7) 0.0965(4) 0.051(2) Uani 1 1 d . . . . .
H22A H 0.5957 0.6545 0.0968 0.076 Uiso 1 1 calc R U . . .
H22B H 0.4652 0.6592 0.1077 0.076 Uiso 1 1 calc R U . . .
H22C H 0.4711 0.5917 0.0575 0.076 Uiso 1 1 calc R U . . .
C23 C 0.5687(10) 0.4940(7) 0.1190(5) 0.063(3) Uani 1 1 d . . . . .
H23A H 0.5232 0.4641 0.0808 0.094 Uiso 1 1 calc R U . . .
H23B H 0.5682 0.4535 0.1468 0.094 Uiso 1 1 calc R U . . .
H23C H 0.6539 0.5242 0.1165 0.094 Uiso 1 1 calc R U . . .
C24 C 0.7292(8) 0.6529(6) 0.2341(4) 0.044(2) Uani 1 1 d . . . . .
H24 H 0.7466 0.6915 0.2711 0.052 Uiso 1 1 calc R U . . .
C25 C 0.7799(8) 0.7079(7) 0.1923(4) 0.051(3) Uani 1 1 d . . . . .
H25A H 0.8667 0.7393 0.2080 0.076 Uiso 1 1 calc R U . . .
H25B H 0.7338 0.7475 0.1855 0.076 Uiso 1 1 calc R U . . .
H25C H 0.7730 0.6734 0.1557 0.076 Uiso 1 1 calc R U . . .
C26 C 0.8033(9) 0.5923(7) 0.2478(5) 0.060(3) Uani 1 1 d . . . . .
H26A H 0.7846 0.5489 0.2144 0.091 Uiso 1 1 calc R U . . .
H26B H 0.7808 0.5656 0.2817 0.091 Uiso 1 1 calc R U . . .
H26C H 0.8915 0.6238 0.2560 0.091 Uiso 1 1 calc R U . . .
C27 C 0.5296(9) 0.5103(6) 0.2555(5) 0.056(3) Uani 1 1 d . . . . .
H27 H 0.5924 0.4830 0.2484 0.067 Uiso 1 1 calc R U . . .
C28 C 0.4062(10) 0.4447(7) 0.2368(6) 0.065(3) Uani 1 1 d . . . . .
H28A H 0.4003 0.3990 0.2607 0.097 Uiso 1 1 calc R U . . .
H28B H 0.3956 0.4222 0.1960 0.097 Uiso 1 1 calc R U . . .
H28C H 0.3418 0.4698 0.2413 0.097 Uiso 1 1 calc R U . . .
C29 C 0.5533(12) 0.5379(8) 0.3213(5) 0.070(3) Uani 1 1 d . . . . .
H29A H 0.4917 0.5633 0.3302 0.104 Uiso 1 1 calc R U . . .
H29B H 0.6357 0.5792 0.3337 0.104 Uiso 1 1 calc R U . . .
H29C H 0.5477 0.4888 0.3418 0.104 Uiso 1 1 calc R U . . .
C30 C 0.2380(7) 0.5781(5) 0.2083(3) 0.0283(16) Uani 1 1 d . . . . .
C31 C 0.1171(7) 0.5106(5) 0.1941(3) 0.0325(18) Uani 1 1 d . . . . .
C32 C 0.0374(7) 0.5030(5) 0.1414(3) 0.0342(18) Uani 1 1 d . . . . .
H32 H 0.0616 0.5423 0.1153 0.041 Uiso 1 1 calc R U . . .
C33 C -0.0752(7) 0.4405(5) 0.1261(3) 0.0312(17) Uani 1 1 d . . . . .
C34 C -0.1090(8) 0.3817(5) 0.1649(3) 0.0350(18) Uani 1 1 d . . . . .
H34 H -0.1863 0.3383 0.1557 0.042 Uiso 1 1 calc R U . . .
C35 C -0.0283(7) 0.3874(5) 0.2170(3) 0.0295(17) Uani 1 1 d . . . . .
C36 C 0.0829(7) 0.4527(5) 0.2323(4) 0.0306(17) Uani 1 1 d . . . . .
H36 H 0.1352 0.4578 0.2687 0.037 Uiso 1 1 calc R U . . .
C37 C -0.1572(7) 0.5002(5) 0.0423(3) 0.0346(18) Uani 1 1 d . . . . .
C38 C -0.1338(8) 0.5794(6) 0.0722(4) 0.0371(19) Uani 1 1 d . . . . .
H38 H -0.1173 0.5872 0.1134 0.045 Uiso 1 1 calc R U . . .
C39 C -0.1342(8) 0.6481(6) 0.0421(4) 0.041(2) Uani 1 1 d . . . . .
H39 H -0.1176 0.7022 0.0630 0.049 Uiso 1 1 calc R U . . .
C40 C -0.1589(8) 0.6373(6) -0.0181(4) 0.039(2) Uani 1 1 d . . . . .
C41 C -0.1866(8) 0.5580(6) -0.0477(4) 0.039(2) Uani 1 1 d . . . . .
H41 H -0.2072 0.5501 -0.0888 0.047 Uiso 1 1 calc R U . . .
C42 C -0.1852(8) 0.4893(5) -0.0187(3) 0.0337(18) Uani 1 1 d . . . . .
H42 H -0.2030 0.4352 -0.0400 0.040 Uiso 1 1 calc R U . . .
C43 C -0.1748(12) 0.7012(8) -0.1045(5) 0.067(3) Uani 1 1 d . . . . .
H43A H -0.2530 0.6569 -0.1204 0.100 Uiso 1 1 calc R U . . .
H43B H -0.1078 0.6868 -0.1185 0.100 Uiso 1 1 calc R U . . .
H43C H -0.1788 0.7548 -0.1169 0.100 Uiso 1 1 calc R U . . .
C44 C -0.2251(8) 0.3470(5) 0.0448(3) 0.0362(19) Uani 1 1 d . . . . .
C45 C -0.3511(8) 0.3225(6) 0.0310(4) 0.043(2) Uani 1 1 d . . . . .
H45 H -0.3914 0.3623 0.0391 0.051 Uiso 1 1 calc R U . . .
C46 C -0.4223(8) 0.2410(6) 0.0054(4) 0.045(2) Uani 1 1 d . . . . .
H46 H -0.5093 0.2258 -0.0053 0.054 Uiso 1 1 calc R U . . .
C47 C -0.3614(9) 0.1832(6) -0.0037(4) 0.047(2) Uani 1 1 d . . . . .
C48 C -0.2332(9) 0.2066(6) 0.0104(4) 0.049(2) Uani 1 1 d . . . . .
H48 H -0.1916 0.1673 0.0030 0.059 Uiso 1 1 calc R U . . .
C49 C -0.1681(9) 0.2885(6) 0.0353(4) 0.044(2) Uani 1 1 d . . . . .
H49 H -0.0810 0.3045 0.0461 0.053 Uiso 1 1 calc R U . . .
C50 C -0.5499(12) 0.0752(7) -0.0459(5) 0.073(4) Uani 1 1 d . . . . .
H50A H -0.5688 0.1062 -0.0778 0.109 Uiso 1 1 calc R U . . .
H50B H -0.5887 0.0878 -0.0139 0.109 Uiso 1 1 calc R U . . .
H50C H -0.5816 0.0146 -0.0595 0.109 Uiso 1 1 calc R U . . .
C51 C -0.0618(8) 0.3209(5) 0.2554(3) 0.0344(18) Uani 1 1 d . . . . .
C52 C -0.2153(7) 0.1190(6) 0.3438(3) 0.0351(19) Uani 1 1 d . . . . .
C53 C -0.3466(9) 0.2938(6) 0.3457(4) 0.046(2) Uani 1 1 d . . . . .
H53 H -0.3823 0.3208 0.3746 0.055 Uiso 1 1 calc R U . . .
C54 C -0.3558(11) 0.3363(8) 0.2923(5) 0.063(3) Uani 1 1 d . . . . .
H54A H -0.3171 0.3134 0.2639 0.094 Uiso 1 1 calc R U . . .
H54B H -0.3136 0.3969 0.3025 0.094 Uiso 1 1 calc R U . . .
H54C H -0.4426 0.3263 0.2756 0.094 Uiso 1 1 calc R U . . .
C55 C -0.4291(8) 0.2017(7) 0.3289(5) 0.053(3) Uani 1 1 d . . . . .
H55A H -0.5156 0.1992 0.3209 0.080 Uiso 1 1 calc R U . . .
H55B H -0.4154 0.1697 0.3610 0.080 Uiso 1 1 calc R U . . .
H55C H -0.4088 0.1774 0.2943 0.080 Uiso 1 1 calc R U . . .
C56 C -0.2081(11) 0.2713(8) 0.4548(4) 0.060(3) Uani 1 1 d . . . . .
H56 H -0.2240 0.2092 0.4519 0.072 Uiso 1 1 calc R U . . .
C57 C -0.3148(14) 0.2868(11) 0.4771(5) 0.088(5) Uani 1 1 d . . . . .
H57A H -0.3249 0.2605 0.5124 0.131 Uiso 1 1 calc R U . . .
H57B H -0.3901 0.2624 0.4476 0.131 Uiso 1 1 calc R U . . .
H57C H -0.2989 0.3475 0.4859 0.131 Uiso 1 1 calc R U . . .
C58 C -0.0891(11) 0.3112(8) 0.5002(4) 0.064(3) Uani 1 1 d . . . . .
H58A H -0.0180 0.3121 0.4825 0.076 Uiso 1 1 calc R U . . .
H58B H -0.0902 0.2780 0.5326 0.076 Uiso 1 1 calc R U . . .
H58C H -0.0832 0.3688 0.5144 0.076 Uiso 1 1 calc R U . . .
C59 C -0.1088(10) 0.4141(6) 0.3865(5) 0.057(3) Uani 1 1 d . . . . .
H59 H -0.1156 0.4257 0.3454 0.069 Uiso 1 1 calc R U . . .
C60 C -0.1673(13) 0.4721(8) 0.4148(5) 0.069(3) Uani 1 1 d . . . . .
H60A H -0.1768 0.4579 0.4537 0.104 Uiso 1 1 calc R U . . .
H60B H -0.2482 0.4651 0.3913 0.104 Uiso 1 1 calc R U . . .
H60C H -0.1145 0.5306 0.4177 0.104 Uiso 1 1 calc R U . . .
C61 C 0.0317(10) 0.4391(7) 0.4100(5) 0.062(3) Uani 1 1 d . . . . .
H61A H 0.0703 0.4990 0.4078 0.092 Uiso 1 1 calc R U . . .
H61B H 0.0672 0.4055 0.3866 0.092 Uiso 1 1 calc R U . . .
H61C H 0.0463 0.4287 0.4504 0.092 Uiso 1 1 calc R U . . .
C62 C -0.0283(8) 0.0224(6) 0.2999(4) 0.042(2) Uani 1 1 d . . . . .
H62 H -0.0924 0.0113 0.3245 0.051 Uiso 1 1 calc R U . . .
C63 C 0.0961(9) 0.0369(7) 0.3426(4) 0.049(2) Uani 1 1 d . . . . .
H63A H 0.0847 -0.0055 0.3693 0.074 Uiso 1 1 calc R U . . .
H63B H 0.1226 0.0932 0.3647 0.074 Uiso 1 1 calc R U . . .
H63C H 0.1588 0.0319 0.3206 0.074 Uiso 1 1 calc R U . . .
C64 C -0.0603(9) -0.0587(6) 0.2585(5) 0.051(2) Uani 1 1 d . . . . .
H64A H -0.0009 -0.0520 0.2327 0.077 Uiso 1 1 calc R U . . .
H64B H -0.1433 -0.0712 0.2354 0.077 Uiso 1 1 calc R U . . .
H64C H -0.0575 -0.1051 0.2808 0.077 Uiso 1 1 calc R U . . .
C65 C -0.1431(10) 0.0741(6) 0.1994(4) 0.049(2) Uani 1 1 d . . . . .
H65 H -0.1226 0.0238 0.1843 0.059 Uiso 1 1 calc R U . . .
C66 C -0.2754(9) 0.0421(6) 0.2076(4) 0.049(2) Uani 1 1 d . . . . .
H66A H -0.3058 0.0898 0.2137 0.074 Uiso 1 1 calc R U . . .
H66B H -0.2793 0.0117 0.2414 0.074 Uiso 1 1 calc R U . . .
H66C H -0.3264 0.0041 0.1730 0.074 Uiso 1 1 calc R U . . .
C67 C -0.1380(11) 0.1321(7) 0.1497(4) 0.059(3) Uani 1 1 d . . . . .
H67A H -0.1909 0.0991 0.1137 0.088 Uiso 1 1 calc R U . . .
H67B H -0.0531 0.1541 0.1438 0.088 Uiso 1 1 calc R U . . .
H67C H -0.1668 0.1790 0.1607 0.088 Uiso 1 1 calc R U . . .
C68 C 0.1132(10) 0.1708(7) 0.2454(5) 0.057(3) Uani 1 1 d . . . . .
H68 H 0.0968 0.2126 0.2200 0.068 Uiso 1 1 calc R U . . .
C69 C 0.1544(12) 0.1095(9) 0.2071(6) 0.074(4) Uani 1 1 d . . . . .
H69A H 0.2317 0.1402 0.1959 0.110 Uiso 1 1 calc R U . . .
H69B H 0.0908 0.0849 0.1722 0.110 Uiso 1 1 calc R U . . .
H69C H 0.1668 0.0645 0.2290 0.110 Uiso 1 1 calc R U . . .
C70 C 0.2156(9) 0.2220(8) 0.2959(6) 0.067(3) Uani 1 1 d . . . . .
H70A H 0.2504 0.1839 0.3169 0.100 Uiso 1 1 calc R U . . .
H70B H 0.1816 0.2527 0.3221 0.100 Uiso 1 1 calc R U . . .
H70C H 0.2802 0.2620 0.2809 0.100 Uiso 1 1 calc R U . . .
C71 C 0.102(2) 0.1086(12) -0.0362(8) 0.127(8) Uani 1 1 d . . . . .
H71A H 0.1165 0.1604 -0.0094 0.153 Uiso 1 1 calc R U . . .
H71B H 0.1364 0.0701 -0.0144 0.153 Uiso 1 1 calc R U . . .
C72 C -0.4577(13) 0.1867(8) 0.1454(5) 0.068(3) Uani 1 1 d . . . . .
H72A H -0.4100 0.1924 0.1851 0.082 Uiso 1 1 calc R U . . .
H72B H -0.3990 0.1988 0.1187 0.082 Uiso 1 1 calc R U . . .
C73 C 0.325(2) 0.0462(15) 0.4913(7) 0.145(10) Uani 1 1 d . . . . .
H73A H 0.3843 0.0688 0.5284 0.174 Uiso 1 1 calc R U . . .
H73B H 0.2517 0.0634 0.4940 0.174 Uiso 1 1 calc R U . . .
C74 C 0.339(6) 0.434(3) 0.439(4) 0.79(7) Uani 1 1 d . . . . .
H74A H 0.3301 0.4274 0.4791 0.953 Uiso 1 1 calc R U . . .
H74B H 0.2574 0.4036 0.4142 0.953 Uiso 1 1 calc R U . . .

loop_
_atom_site_aniso_label
_atom_site_aniso_U_11
_atom_site_aniso_U_22
_atom_site_aniso_U_33
_atom_site_aniso_U_23
_atom_site_aniso_U_13
_atom_site_aniso_U_12
Ru1 0.0252(3) 0.0303(4) 0.0295(3) 0.0030(3) -0.0009(2) 0.0090(3)
Ru2 0.0261(3) 0.0312(4) 0.0314(4) 0.0054(3) -0.0013(2) 0.0074(3)
N1 0.034(4) 0.037(4) 0.033(4) 0.005(3) -0.004(3) 0.009(3)
O1 0.037(3) 0.041(4) 0.047(4) 0.005(3) 0.012(3) 0.011(3)
O2 0.028(3) 0.034(3) 0.033(3) 0.003(2) -0.005(2) 0.008(2)
O3 0.029(3) 0.031(3) 0.034(3) 0.002(2) 0.001(2) 0.009(2)
O4 0.032(3) 0.044(4) 0.048(4) 0.011(3) 0.006(3) 0.007(3)
O5 0.027(3) 0.038(3) 0.040(3) 0.011(3) -0.002(2) 0.008(2)
O6 0.025(3) 0.033(3) 0.042(3) 0.004(2) -0.005(2) 0.005(2)
O7 0.060(4) 0.052(4) 0.048(4) 0.017(3) 0.003(3) 0.019(3)
O8 0.076(5) 0.039(4) 0.049(4) -0.005(3) -0.010(4) 0.014(4)
P1 0.0296(10) 0.0331(11) 0.0360(11) 0.0034(9) 0.0026(8) 0.0121(9)
P2 0.0289(10) 0.0356(12) 0.0444(13) 0.0026(10) 0.0015(9) 0.0120(9)
P3 0.0413(12) 0.0389(12) 0.0358(12) 0.0030(10) 0.0020(9) 0.0156(10)
P4 0.0366(11) 0.0369(12) 0.0378(12) 0.0077(10) 0.0035(9) 0.0128(10)
Cl1 0.173(6) 0.147(5) 0.158(5) 0.041(4) 0.047(4) 0.092(5)
Cl2 0.189(6) 0.107(3) 0.109(3) 0.016(3) 0.048(4) 0.068(4)
Cl3 0.094(3) 0.070(2) 0.142(4) 0.023(2) 0.024(3) 0.027(2)
Cl4 0.112(3) 0.080(2) 0.127(3) 0.033(2) 0.053(3) 0.059(2)
Cl5 0.150(4) 0.137(4) 0.123(4) 0.043(3) 0.083(3) 0.081(4)
Cl6 0.086(3) 0.104(3) 0.169(5) -0.009(3) 0.059(3) 0.012(2)
Cl7 0.219(9) 0.202(9) 0.349(13) 0.106(9) 0.155(9) 0.092(7)
Cl8 0.269(13) 0.276(13) 0.400(17) 0.007(12) 0.165(12) 0.112(11)
C1 0.031(4) 0.033(4) 0.037(4) 0.006(4) -0.003(3) 0.002(3)
C2 0.031(4) 0.033(4) 0.044(5) 0.003(4) -0.010(4) 0.006(4)
C3 0.032(4) 0.042(5) 0.039(5) 0.006(4) -0.003(4) 0.011(4)
C4 0.042(5) 0.047(6) 0.052(6) 0.013(5) -0.002(4) 0.009(4)
C5 0.041(5) 0.036(5) 0.036(5) 0.011(4) -0.005(4) -0.004(4)
C6 0.033(4) 0.034(4) 0.035(4) 0.005(4) 0.003(3) 0.011(4)
C7 0.048(6) 0.062(7) 0.048(6) 0.013(5) -0.010(5) -0.008(5)
C8 0.040(5) 0.062(7) 0.051(6) 0.020(5) -0.008(4) 0.001(5)
C9 0.036(4) 0.030(4) 0.032(4) 0.004(3) 0.002(3) 0.013(3)
C10 0.033(4) 0.035(4) 0.036(4) 0.008(4) 0.007(3) 0.018(4)
C11 0.021(4) 0.038(5) 0.046(5) -0.008(4) -0.007(3) 0.017(4)
C12 0.038(5) 0.052(6) 0.045(5) 0.009(4) 0.001(4) 0.020(4)
C13 0.036(5) 0.043(5) 0.054(6) 0.009(4) -0.007(4) 0.010(4)
C14 0.054(6) 0.062(7) 0.044(5) 0.014(5) -0.008(4) 0.029(5)
C15 0.035(5) 0.042(5) 0.048(5) -0.002(4) 0.003(4) 0.008(4)
C16 0.052(6) 0.030(5) 0.062(6) -0.003(4) 0.003(5) 0.013(4)
C17 0.042(5) 0.049(6) 0.042(5) -0.003(4) 0.004(4) 0.007(4)
C18 0.037(5) 0.037(5) 0.055(6) -0.005(4) 0.013(4) 0.007(4)
C19 0.039(5) 0.042(6) 0.092(8) -0.004(5) 0.015(5) 0.015(4)
C20 0.044(5) 0.052(6) 0.047(5) 0.005(5) 0.012(4) 0.007(4)
C21 0.038(5) 0.037(5) 0.060(6) -0.012(4) 0.006(4) 0.017(4)
C22 0.053(6) 0.064(7) 0.033(5) -0.004(4) -0.001(4) 0.023(5)
C23 0.054(6) 0.044(6) 0.083(8) -0.016(5) 0.008(6) 0.015(5)
C24 0.026(4) 0.042(5) 0.061(6) 0.003(4) 0.011(4) 0.007(4)
C25 0.029(4) 0.053(6) 0.062(6) -0.015(5) 0.013(4) 0.004(4)
C26 0.027(5) 0.067(7) 0.087(8) 0.016(6) 0.001(5) 0.019(5)
C27 0.040(5) 0.043(6) 0.085(8) 0.015(5) 0.008(5) 0.016(4)
C28 0.048(6) 0.050(6) 0.112(10) 0.035(7) 0.025(6) 0.028(5)
C29 0.082(8) 0.067(8) 0.073(8) 0.033(6) 0.019(6) 0.037(7)
C30 0.027(4) 0.030(4) 0.028(4) 0.003(3) 0.002(3) 0.011(3)
C31 0.031(4) 0.028(4) 0.035(4) -0.003(3) 0.004(3) 0.008(3)
C32 0.034(4) 0.038(5) 0.032(4) 0.006(4) 0.006(3) 0.013(4)
C33 0.025(4) 0.037(4) 0.031(4) 0.006(3) 0.001(3) 0.012(3)
C34 0.033(4) 0.036(4) 0.032(4) 0.006(4) -0.003(3) 0.009(4)
C35 0.029(4) 0.029(4) 0.031(4) 0.006(3) 0.004(3) 0.009(3)
C36 0.027(4) 0.027(4) 0.036(4) 0.004(3) 0.002(3) 0.007(3)
C37 0.030(4) 0.039(5) 0.032(4) 0.006(4) -0.002(3) 0.012(4)
C38 0.038(4) 0.041(5) 0.033(4) 0.006(4) 0.003(3) 0.016(4)
C39 0.039(5) 0.050(5) 0.036(5) 0.009(4) 0.003(4) 0.018(4)
C40 0.033(4) 0.038(5) 0.042(5) 0.006(4) -0.003(4) 0.011(4)
C41 0.032(4) 0.056(6) 0.027(4) 0.007(4) -0.001(3) 0.016(4)
C42 0.039(4) 0.029(4) 0.030(4) 0.004(3) 0.001(3) 0.010(4)
C43 0.074(8) 0.068(8) 0.054(6) 0.026(6) -0.003(6) 0.021(6)
C44 0.033(4) 0.037(5) 0.029(4) 0.004(3) -0.009(3) 0.006(4)
C45 0.043(5) 0.044(5) 0.042(5) 0.004(4) 0.000(4) 0.020(4)
C46 0.036(5) 0.040(5) 0.050(5) 0.001(4) 0.000(4) 0.005(4)
C47 0.057(6) 0.047(5) 0.029(4) 0.009(4) -0.007(4) 0.012(5)
C48 0.055(6) 0.044(5) 0.050(6) 0.009(4) 0.005(5) 0.019(5)
C49 0.044(5) 0.038(5) 0.046(5) -0.003(4) -0.006(4) 0.015(4)
C50 0.078(8) 0.048(6) 0.066(7) -0.002(6) -0.018(6) 0.000(6)
C51 0.043(5) 0.032(4) 0.027(4) 0.005(3) 0.003(3) 0.011(4)
C52 0.030(4) 0.042(5) 0.030(4) 0.004(4) -0.008(3) 0.014(4)
C53 0.052(5) 0.041(5) 0.055(6) 0.013(4) 0.014(4) 0.024(4)
C54 0.065(7) 0.071(8) 0.060(7) 0.004(6) 0.005(5) 0.039(6)
C55 0.027(4) 0.054(6) 0.075(7) -0.001(5) -0.003(4) 0.017(4)
C56 0.074(7) 0.070(7) 0.043(6) -0.002(5) 0.007(5) 0.038(6)
C57 0.093(10) 0.140(14) 0.048(7) 0.019(8) 0.027(7) 0.056(10)
C58 0.070(7) 0.084(8) 0.039(5) -0.009(5) -0.002(5) 0.039(7)
C59 0.063(7) 0.035(5) 0.067(7) -0.005(5) 0.000(5) 0.015(5)
C60 0.092(9) 0.059(7) 0.057(7) -0.002(6) -0.002(6) 0.037(7)
C61 0.062(7) 0.045(6) 0.064(7) -0.003(5) 0.001(5) 0.006(5)
C62 0.041(5) 0.042(5) 0.045(5) 0.008(4) 0.005(4) 0.016(4)
C63 0.045(5) 0.056(6) 0.051(6) 0.017(5) 0.006(4) 0.023(5)
C64 0.048(5) 0.045(6) 0.068(7) 0.011(5) 0.011(5) 0.025(5)
C65 0.075(7) 0.034(5) 0.040(5) 0.007(4) 0.004(5) 0.021(5)
C66 0.051(6) 0.042(5) 0.048(5) 0.004(4) -0.003(4) 0.013(4)
C67 0.075(7) 0.057(7) 0.040(5) 0.002(5) 0.007(5) 0.018(6)
C68 0.061(6) 0.050(6) 0.069(7) 0.018(5) 0.019(5) 0.027(5)
C69 0.076(8) 0.089(9) 0.086(9) 0.044(8) 0.046(7) 0.049(7)
C70 0.034(5) 0.072(8) 0.103(9) 0.043(7) 0.021(6) 0.017(5)
C71 0.20(2) 0.082(11) 0.085(11) 0.004(9) -0.001(13) 0.045(13)
C72 0.098(9) 0.067(8) 0.054(6) 0.018(6) 0.009(6) 0.048(7)
C73 0.22(2) 0.22(2) 0.051(8) 0.011(11) -0.004(11) 0.17(2)
C74 0.57(10) 0.32(6) 2.0(2) 0.75(9) 0.88(12) 0.42(7)

loop_
_atom_type_symbol
_atom_type_description
_atom_type_scat_dispersion_real
_atom_type_scat_dispersion_imag
_atom_type_scat_source
C C 0.0033 0.0016 'International Tables Vol C Tables 4.2.6.8 and 6.1.1.4'
H H 0.0000 0.0000 'International Tables Vol C Tables 4.2.6.8 and 6.1.1.4'
Cl Cl 0.1484 0.1585 'International Tables Vol C Tables 4.2.6.8 and 6.1.1.4'
N N 0.0061 0.0033 'International Tables Vol C Tables 4.2.6.8 and 6.1.1.4'
O O 0.0106 0.0060 'International Tables Vol C Tables 4.2.6.8 and 6.1.1.4'
P P 0.1023 0.0942 'International Tables Vol C Tables 4.2.6.8 and 6.1.1.4'
Ru Ru -1.2594 0.8363 'International Tables Vol C Tables 4.2.6.8 and 6.1.1.4'

loop_
_geom_angle_atom_site_label_1
_geom_angle_atom_site_label_2
_geom_angle_atom_site_label_3
_geom_angle
_geom_angle_site_symmetry_1
_geom_angle_site_symmetry_3
C11 Ru1 C10 90.4(4) . .
C11 Ru1 O2 170.4(3) . .
C10 Ru1 O2 99.1(3) . .
C11 Ru1 O3 112.4(3) . .
C10 Ru1 O3 157.1(3) . .
O2 Ru1 O3 58.12(19) . .
C11 Ru1 P1 89.3(3) . .
C10 Ru1 P1 91.1(2) . .
O2 Ru1 P1 88.86(16) . .
O3 Ru1 P1 89.79(15) . .
C11 Ru1 P2 91.4(3) . .
C10 Ru1 P2 89.4(2) . .
O2 Ru1 P2 90.29(16) . .
O3 Ru1 P2 89.43(15) . .
P1 Ru1 P2 179.07(8) . .
C11 Ru1 C30 141.4(3) . .
C10 Ru1 C30 128.1(3) . .
O2 Ru1 C30 29.1(2) . .
O3 Ru1 C30 29.1(2) . .
P1 Ru1 C30 88.12(18) . .
P2 Ru1 C30 90.96(18) . .
C52 Ru2 C1 88.1(3) . .
C52 Ru2 O5 174.4(3) . .
C1 Ru2 O5 97.4(3) . .
C52 Ru2 O6 116.2(3) . .
C1 Ru2 O6 155.7(3) . .
O5 Ru2 O6 58.35(19) . .
C52 Ru2 P4 88.7(3) . .
C1 Ru2 P4 93.8(3) . .
O5 Ru2 P4 89.93(17) . .
O6 Ru2 P4 88.93(16) . .
C52 Ru2 P3 89.9(3) . .
C1 Ru2 P3 90.6(3) . .
O5 Ru2 P3 90.98(18) . .
O6 Ru2 P3 87.69(16) . .
P4 Ru2 P3 175.38(8) . .
C33 N1 C37 122.3(7) . .
C33 N1 C44 118.5(7) . .
C37 N1 C44 118.5(6) . .
C30 O2 Ru1 92.6(5) . .
C30 O3 Ru1 88.4(4) . .
C51 O5 Ru2 93.8(5) . .
C51 O6 Ru2 88.6(5) . .
C40 O7 C43 118.5(8) . .
C47 O8 C50 116.7(9) . .
C18 P1 C12 102.4(4) . .
C18 P1 C15 109.7(4) . .
C12 P1 C15 103.0(5) . .
C18 P1 Ru1 113.7(3) . .
C12 P1 Ru1 114.0(3) . .
C15 P1 Ru1 113.1(3) . .
C21 P2 C27 102.5(5) . .
C21 P2 C24 109.6(4) . .
C27 P2 C24 102.9(4) . .
C21 P2 Ru1 110.2(3) . .
C27 P2 Ru1 115.9(4) . .
C24 P2 Ru1 114.8(3) . .
C53 P3 C59 100.4(5) . .
C53 P3 C56 103.6(5) . .
C59 P3 C56 109.3(5) . .
C53 P3 Ru2 112.9(3) . .
C59 P3 Ru2 115.1(4) . .
C56 P3 Ru2 114.1(4) . .
C65 P4 C68 104.0(5) . .
C65 P4 C62 101.3(4) . .
C68 P4 C62 109.6(5) . .
C65 P4 Ru2 112.5(4) . .
C68 P4 Ru2 115.0(4) . .
C62 P4 Ru2 113.3(3) . .
C2 C1 Ru2 134.4(6) . .
C1 C2 C3 125.8(8) . .
C4 C3 C8 116.5(8) . .
C4 C3 C2 119.2(8) . .
C8 C3 C2 124.3(8) . .
C5 C4 C3 121.4(9) . .
C4 C5 C6 122.3(8) . .
C5 C6 C7 117.2(8) . .
C5 C6 C9 119.3(8) . 2_666
C7 C6 C9 123.6(8) . 2_666
C6 C7 C8 121.4(9) . .
C7 C8 C3 121.0(9) . .
C10 C9 C6 127.8(8) . 2_666
C9 C10 Ru1 134.7(7) . .
O1 C11 Ru1 178.1(7) . .
C13 C12 C14 110.1(8) . .
C13 C12 P1 114.7(7) . .
C14 C12 P1 111.1(6) . .
C17 C15 C16 110.0(8) . .
C17 C15 P1 111.5(7) . .
C16 C15 P1 116.1(6) . .
C19 C18 C20 109.2(8) . .
C19 C18 P1 115.5(7) . .
C20 C18 P1 115.4(7) . .
C22 C21 C23 109.2(9) . .
C22 C21 P2 114.3(6) . .
C23 C21 P2 116.8(7) . .
C25 C24 C26 110.8(8) . .
C25 C24 P2 114.0(7) . .
C26 C24 P2 116.4(7) . .
C28 C27 C29 109.7(10) . .
C28 C27 P2 116.0(8) . .
C29 C27 P2 109.8(8) . .
O3 C30 O2 120.7(7) . .
O3 C30 C31 119.4(7) . .
O2 C30 C31 119.8(7) . .
O3 C30 Ru1 62.5(4) . .
O2 C30 Ru1 58.3(4) . .
C31 C30 Ru1 177.0(6) . .
C36 C31 C32 119.1(7) . .
C36 C31 C30 120.5(7) . .
C32 C31 C30 120.3(7) . .
C33 C32 C31 122.2(8) . .
C32 C33 N1 123.0(7) . .
C32 C33 C34 118.4(7) . .
N1 C33 C34 118.6(7) . .
C35 C34 C33 119.8(7) . .
C36 C35 C34 120.7(7) . .
C36 C35 C51 120.4(7) . .
C34 C35 C51 118.9(7) . .
C31 C36 C35 119.8(7) . .
C38 C37 C42 119.1(8) . .
C38 C37 N1 120.1(7) . .
C42 C37 N1 120.9(8) . .
C37 C38 C39 120.4(8) . .
C40 C39 C38 120.3(9) . .
C41 C40 O7 124.4(8) . .
C41 C40 C39 119.1(9) . .
O7 C40 C39 116.5(8) . .
C40 C41 C42 121.5(8) . .
C41 C42 C37 119.5(8) . .
C49 C44 C45 118.4(8) . .
C49 C44 N1 120.9(8) . .
C45 C44 N1 120.5(8) . .
C44 C45 C46 122.4(9) . .
C47 C46 C45 117.6(9) . .
O8 C47 C46 124.0(9) . .
O8 C47 C48 115.0(9) . .
C46 C47 C48 121.0(9) . .
C49 C48 C47 118.4(10) . .
C44 C49 C48 122.1(9) . .
O6 C51 O5 119.2(7) . .
O6 C51 C35 121.9(7) . .
O5 C51 C35 118.9(7) . .
O4 C52 Ru2 178.1(7) . .
C54 C53 C55 107.2(9) . .
C54 C53 P3 116.1(8) . .
C55 C53 P3 110.4(7) . .
C57 C56 C58 109.8(9) . .
C57 C56 P3 116.5(8) . .
C58 C56 P3 112.3(9) . .
C60 C59 C61 112.5(9) . .
C60 C59 P3 116.4(9) . .
C61 C59 P3 113.3(8) . .
C64 C62 C63 110.1(8) . .
C64 C62 P4 117.6(7) . .
C63 C62 P4 112.4(7) . .
C66 C65 C67 107.9(9) . .
C66 C65 P4 112.2(7) . .
C67 C65 P4 116.6(7) . .
C70 C68 C69 112.6(10) . .
C70 C68 P4 113.4(8) . .
C69 C68 P4 113.1(8) . .
Cl2 C71 Cl1 110.6(10) . .
Cl4 C72 Cl3 110.6(8) . .
Cl5 C73 Cl6 117.4(10) . .
Cl7 C74 Cl8 128(4) . .

loop_
_geom_bond_atom_site_label_1
_geom_bond_atom_site_label_2
_geom_bond_distance
_geom_bond_site_symmetry_2
Ru1 C11 1.774(10) .
Ru1 C10 2.009(8) .
Ru1 O2 2.207(6) .
Ru1 O3 2.300(5) .
Ru1 P1 2.405(2) .
Ru1 P2 2.408(2) .
Ru1 C30 2.592(8) .
Ru2 C52 1.795(9) .
Ru2 C1 2.024(8) .
Ru2 O5 2.186(6) .
Ru2 O6 2.305(6) .
Ru2 P4 2.400(3) .
Ru2 P3 2.411(3) .
N1 C33 1.400(10) .
N1 C37 1.421(11) .
N1 C44 1.446(11) .
O1 C11 1.198(11) .
O2 C30 1.261(9) .
O3 C30 1.260(9) .
O4 C52 1.172(10) .
O5 C51 1.275(10) .
O6 C51 1.266(10) .
O7 C40 1.379(11) .
O7 C43 1.393(13) .
O8 C47 1.376(12) .
O8 C50 1.428(14) .
P1 C18 1.850(9) .
P1 C12 1.871(9) .
P1 C15 1.877(9) .
P2 C21 1.851(10) .
P2 C27 1.867(11) .
P2 C24 1.878(9) .
P3 C53 1.853(10) .
P3 C59 1.856(10) .
P3 C56 1.864(11) .
P4 C65 1.828(10) .
P4 C68 1.862(11) .
P4 C62 1.866(10) .
Cl1 C71 1.86(2) .
Cl2 C71 1.68(2) .
Cl3 C72 1.761(14) .
Cl4 C72 1.735(12) .
Cl5 C73 1.66(2) .
Cl6 C73 1.72(2) .
Cl7 C74 1.62(3) .
Cl8 C74 1.61(4) .
C1 C2 1.331(12) .
C2 C3 1.492(11) .
C3 C4 1.396(13) .
C3 C8 1.400(13) .
C4 C5 1.377(12) .
C5 C6 1.381(12) .
C6 C7 1.378(13) .
C6 C9 1.483(11) 2_666
C7 C8 1.401(13) .
C9 C10 1.343(11) .
C9 C6 1.483(11) 2_666
C12 C13 1.521(12) .
C12 C14 1.548(14) .
C15 C17 1.520(13) .
C15 C16 1.546(14) .
C18 C19 1.545(14) .
C18 C20 1.545(14) .
C21 C22 1.534(15) .
C21 C23 1.541(14) .
C24 C25 1.474(14) .
C24 C26 1.542(14) .
C27 C28 1.494(15) .
C27 C29 1.540(17) .
C30 C31 1.483(11) .
C31 C36 1.390(12) .
C31 C32 1.396(11) .
C32 C33 1.381(11) .
C33 C34 1.411(12) .
C34 C35 1.398(11) .
C35 C36 1.391(11) .
C35 C51 1.493(11) .
C37 C38 1.384(12) .
C37 C42 1.409(11) .
C38 C39 1.403(13) .
C39 C40 1.390(12) .
C40 C41 1.376(13) .
C41 C42 1.390(12) .
C44 C49 1.365(13) .
C44 C45 1.371(12) .
C45 C46 1.397(13) .
C46 C47 1.388(15) .
C47 C48 1.396(14) .
C48 C49 1.384(13) .
C53 C54 1.499(15) .
C53 C55 1.536(14) .
C56 C57 1.506(17) .
C56 C58 1.536(15) .
C59 C60 1.519(16) .
C59 C61 1.550(15) .
C62 C64 1.524(14) .
C62 C63 1.563(12) .
C65 C66 1.517(15) .
C65 C67 1.579(14) .
C68 C70 1.530(17) .
C68 C69 1.550(17) .

loop_
_geom_torsion_atom_site_label_1
_geom_torsion_atom_site_label_2
_geom_torsion_atom_site_label_3
_geom_torsion_atom_site_label_4
_geom_torsion
_geom_torsion_site_symmetry_1
_geom_torsion_site_symmetry_2
_geom_torsion_site_symmetry_3
_geom_torsion_site_symmetry_4
Ru2 C1 C2 C3 -173.1(7) . . . .
C1 C2 C3 C4 169.7(10) . . . .
C1 C2 C3 C8 -10.5(16) . . . .
C8 C3 C4 C5 3.6(15) . . . .
C2 C3 C4 C5 -176.5(9) . . . .
C3 C4 C5 C6 0.1(16) . . . .
C4 C5 C6 C7 -3.7(16) . . . .
C4 C5 C6 C9 176.1(9) . . . 2_666
C5 C6 C7 C8 3.6(17) . . . .
C9 C6 C7 C8 -176.2(10) 2_666 . . .
C6 C7 C8 C3 0.2(19) . . . .
C4 C3 C8 C7 -3.8(16) . . . .
C2 C3 C8 C7 176.4(10) . . . .
C6 C9 C10 Ru1 -171.6(7) 2_666 . . .
C18 P1 C12 C13 -49.9(8) . . . .
C15 P1 C12 C13 -163.9(7) . . . .
Ru1 P1 C12 C13 73.3(8) . . . .
C18 P1 C12 C14 -175.6(7) . . . .
C15 P1 C12 C14 70.4(8) . . . .
Ru1 P1 C12 C14 -52.4(8) . . . .
C18 P1 C15 C17 43.9(8) . . . .
C12 P1 C15 C17 152.3(7) . . . .
Ru1 P1 C15 C17 -84.2(7) . . . .
C18 P1 C15 C16 -83.1(8) . . . .
C12 P1 C15 C16 25.4(9) . . . .
Ru1 P1 C15 C16 148.9(7) . . . .
C12 P1 C18 C19 -53.8(8) . . . .
C15 P1 C18 C19 55.0(8) . . . .
Ru1 P1 C18 C19 -177.2(6) . . . .
C12 P1 C18 C20 177.1(7) . . . .
C15 P1 C18 C20 -74.1(8) . . . .
Ru1 P1 C18 C20 53.7(7) . . . .
C27 P2 C21 C22 175.5(7) . . . .
C24 P2 C21 C22 -75.7(8) . . . .
Ru1 P2 C21 C22 51.6(7) . . . .
C27 P2 C21 C23 -55.3(9) . . . .
C24 P2 C21 C23 53.6(9) . . . .
Ru1 P2 C21 C23 -179.1(7) . . . .
C21 P2 C24 C25 49.0(8) . . . .
C27 P2 C24 C25 157.5(8) . . . .
Ru1 P2 C24 C25 -75.6(8) . . . .
C21 P2 C24 C26 -81.8(9) . . . .
C27 P2 C24 C26 26.7(9) . . . .
Ru1 P2 C24 C26 153.6(7) . . . .
C21 P2 C27 C28 -49.0(10) . . . .
C24 P2 C27 C28 -162.8(9) . . . .
Ru1 P2 C27 C28 71.0(10) . . . .
C21 P2 C27 C29 -174.0(8) . . . .
C24 P2 C27 C29 72.2(8) . . . .
Ru1 P2 C27 C29 -54.0(8) . . . .
Ru1 O3 C30 O2 -4.0(8) . . . .
Ru1 O3 C30 C31 177.4(7) . . . .
Ru1 O2 C30 O3 4.1(8) . . . .
Ru1 O2 C30 C31 -177.3(7) . . . .
O3 C30 C31 C36 163.8(8) . . . .
O2 C30 C31 C36 -14.8(12) . . . .
O3 C30 C31 C32 -14.5(12) . . . .
O2 C30 C31 C32 166.9(8) . . . .
C36 C31 C32 C33 0.7(13) . . . .
C30 C31 C32 C33 179.1(8) . . . .
C31 C32 C33 N1 -178.9(8) . . . .
C31 C32 C33 C34 -1.1(13) . . . .
C37 N1 C33 C32 -27.9(13) . . . .
C44 N1 C33 C32 142.9(9) . . . .
C37 N1 C33 C34 154.3(8) . . . .
C44 N1 C33 C34 -34.8(11) . . . .
C32 C33 C34 C35 -0.7(13) . . . .
N1 C33 C34 C35 177.2(8) . . . .
C33 C34 C35 C36 2.9(13) . . . .
C33 C34 C35 C51 -175.6(8) . . . .
C32 C31 C36 C35 1.5(12) . . . .
C30 C31 C36 C35 -176.9(7) . . . .
C34 C35 C36 C31 -3.3(12) . . . .
C51 C35 C36 C31 175.2(8) . . . .
C33 N1 C37 C38 -33.7(12) . . . .
C44 N1 C37 C38 155.5(8) . . . .
C33 N1 C37 C42 147.6(8) . . . .
C44 N1 C37 C42 -23.3(12) . . . .
C42 C37 C38 C39 -1.9(13) . . . .
N1 C37 C38 C39 179.3(8) . . . .
C37 C38 C39 C40 0.3(13) . . . .
C43 O7 C40 C41 -1.3(14) . . . .
C43 O7 C40 C39 178.7(9) . . . .
C38 C39 C40 C41 2.1(13) . . . .
C38 C39 C40 O7 -177.9(8) . . . .
O7 C40 C41 C42 177.1(8) . . . .
C39 C40 C41 C42 -2.9(13) . . . .
C40 C41 C42 C37 1.3(13) . . . .
C38 C37 C42 C41 1.1(12) . . . .
N1 C37 C42 C41 179.9(8) . . . .
C33 N1 C44 C49 -51.9(12) . . . .
C37 N1 C44 C49 119.3(9) . . . .
C33 N1 C44 C45 123.2(9) . . . .
C37 N1 C44 C45 -65.6(11) . . . .
C49 C44 C45 C46 -2.7(14) . . . .
N1 C44 C45 C46 -177.8(8) . . . .
C44 C45 C46 C47 2.7(14) . . . .
C50 O8 C47 C46 5.6(14) . . . .
C50 O8 C47 C48 -174.8(9) . . . .
C45 C46 C47 O8 177.4(9) . . . .
C45 C46 C47 C48 -2.2(14) . . . .
O8 C47 C48 C49 -177.8(9) . . . .
C46 C47 C48 C49 1.9(14) . . . .
C45 C44 C49 C48 2.3(14) . . . .
N1 C44 C49 C48 177.4(9) . . . .
C47 C48 C49 C44 -1.9(15) . . . .
Ru2 O6 C51 O5 0.6(8) . . . .
Ru2 O6 C51 C35 -179.6(7) . . . .
Ru2 O5 C51 O6 -0.6(8) . . . .
Ru2 O5 C51 C35 179.6(7) . . . .
C36 C35 C51 O6 172.9(8) . . . .
C34 C35 C51 O6 -8.6(12) . . . .
C36 C35 C51 O5 -7.2(12) . . . .
C34 C35 C51 O5 171.3(8) . . . .
C59 P3 C53 C54 50.3(9) . . . .
C56 P3 C53 C54 163.3(8) . . . .
Ru2 P3 C53 C54 -72.7(8) . . . .
C59 P3 C53 C55 172.5(8) . . . .
C56 P3 C53 C55 -74.5(8) . . . .
Ru2 P3 C53 C55 49.5(8) . . . .
C53 P3 C56 C57 -24.4(12) . . . .
C59 P3 C56 C57 81.9(12) . . . .
Ru2 P3 C56 C57 -147.6(10) . . . .
C53 P3 C56 C58 -152.3(8) . . . .
C59 P3 C56 C58 -46.0(9) . . . .
Ru2 P3 C56 C58 84.5(8) . . . .
C53 P3 C59 C60 52.6(9) . . . .
C56 P3 C59 C60 -56.0(10) . . . .
Ru2 P3 C59 C60 174.1(7) . . . .
C53 P3 C59 C61 -174.7(8) . . . .
C56 P3 C59 C61 76.8(10) . . . .
Ru2 P3 C59 C61 -53.2(9) . . . .
C65 P4 C62 C64 24.1(8) . . . .
C68 P4 C62 C64 -85.3(8) . . . .
Ru2 P4 C62 C64 144.8(6) . . . .
C65 P4 C62 C63 153.5(7) . . . .
C68 P4 C62 C63 44.1(8) . . . .
Ru2 P4 C62 C63 -85.8(7) . . . .
C68 P4 C65 C66 -169.9(7) . . . .
C62 P4 C65 C66 76.4(8) . . . .
Ru2 P4 C65 C66 -44.9(8) . . . .
C68 P4 C65 C67 -44.8(9) . . . .
C62 P4 C65 C67 -158.5(8) . . . .
Ru2 P4 C65 C67 80.3(8) . . . .
C65 P4 C68 C70 173.6(8) . . . .
C62 P4 C68 C70 -78.9(9) . . . .
Ru2 P4 C68 C70 50.1(9) . . . .
C65 P4 C68 C69 -56.6(9) . . . .
C62 P4 C68 C69 51.0(9) . . . .
Ru2 P4 C68 C69 179.9(7) . . . .
